data_1511527
loop_
_publ_author_name
'Rohrer, F.E.'
'Nesper, R.'

_publ_section_title
;
 Ba8 (B N2)5 F: A barium fluoride compound with isolated B N2(3-) units
;
_journal_name_full 'Journal of Solid State Chemistry'
_journal_page_first 192
_journal_page_last 198
_journal_paper_doi 10.1006/jssc.1998.8027
_journal_volume 142
_journal_year 1999
_chemical_formula_sum 'B5 Ba8 F N10'
_chemical_name_systematic 'Ba8 (B N2)5 F'
_space_group_IT_number 2
_symmetry_space_group_name_Hall '-P 1'
_symmetry_space_group_name_H-M 'P -1'
_cell_angle_alpha 91.74
_cell_angle_beta 90.03
_cell_angle_gamma 93.12
_cell_formula_units_Z 4
_cell_length_a 4.204
_cell_length_b 20.92
_cell_length_c 20.95
_cell_volume 1838.920
_citation_journal_id_ASTM JSSCBI
_cod_data_source_file boron4-x_160.cif
_cod_data_source_block B5Ba8F1N10
_cod_original_cell_volume 1838.92
_cod_original_formula_sum 'B5 Ba8 F1 N10'
_cod_database_code 1511527

loop_
_symmetry_equiv_pos_as_xyz
x,y,z
-x,-y,-z

loop_
_atom_site_label
_atom_site_type_symbol
_atom_site_fract_x
_atom_site_fract_y
_atom_site_fract_z
_atom_site_occupancy
_atom_site_U_iso_or_equiv
B8 B+3 0.497 0.6305 0.5156 1 0.0
Ba16 Ba+2 0.1175 0.6935 0.6095 1 0.0
B2 B+3 0.0728 0.8513 0.2166 1 0.0
B5 B+3 0.665 0.6485 0.7018 1 0.0
N16 N-3 0.3109 0.5768 0.5236 1 0.0
N11 N-3 0.4187 0.9111 0.3955 1 0.0
Ba15 Ba+2 0.1302 0.6798 0.9991 1 0.0
N10 N-3 0.8101 0.5938 0.6937 1 0.0
N12 N-3 0.1079 0.799 0.4079 1 0.0
B6 B+3 0.2494 0.8587 0.4027 1 0.0
N15 N-3 0.6239 0.6902 0.5104 1 0.0
F2 F-1 0.2158 0.5348 0.1978 1 0.0
Ba9 Ba+2 0.2155 0.4906 0.4164 1 0.0
N7 N-3 0.3264 0.592 0.8712 1 0.0
N18 N-3 0.0215 0.9376 0.877 1 0.0
Ba11 Ba+2 0.6438 0.8192 0.504 1 0.0
N17 N-3 0.1534 0.8338 0.8066 1 0.0
N1 N-3 0.2668 0.4316 0.9569 1 0.0
N19 N-3 0.1629 0.8234 0.6121 1 0.0
B3 B+3 0.7411 0.1333 0.9688 1 0.0
Ba4 Ba+2 0.121 0.6596 0.2063 1 0.0
F1 F-1 0.5538 0.9657 0.7164 1 0.0
N20 N-3 0.0042 0.0665 0.4381 1 0.0
N8 N-3 0.6405 0.702 0.9064 1 0.0
N2 N-3 0.4088 0.327 0.8893 1 0.0
B7 B+3 0.6394 0.6119 0.3258 1 0.0
B1 B+3 0.3358 0.3822 0.9203 1 0.0
N13 N-3 0.5884 0.6693 0.3039 1 0.0
N6 N-3 0.5502 0.0805 0.9543 1 0.0
Ba12 Ba+2 0.0945 0.6695 0.4142 1 0.0
Ba6 Ba+2 0.7102 0.4737 0.2497 1 0.0
Ba13 Ba+2 0.6222 0.8318 0.9216 1 0.0
Ba1 Ba+2 0.4561 0.9815 0.1655 1 0.0
Ba10 Ba+2 0.635 0.7979 0.3079 1 0.0
B10 B+3 0.9112 0.12 0.4096 1 0.0
N4 N-3 0.172 0.7917 0.2114 1 0.0
N9 N-3 0.5719 0.7075 0.711 1 0.0
Ba2 Ba+2 0.2097 0.4859 0.0796 1 0.0
Ba7 Ba+2 0 0 0 1 0.0
Ba5 Ba+2 0.937 0.9768 0.3362 1 0.0
Ba8 Ba+2 0.5 0 0.5 1 0.0
B4 B+3 0.4974 0.6433 0.8877 1 0.0
N14 N-3 0.7215 0.5582 0.3543 1 0.0
B9 B+3 0.1007 0.8882 0.8385 1 0.0
Ba3 Ba+2 0.6233 0.8401 0.7091 1 0.0
N5 N-3 0.8777 0.1914 0.9837 1 0.0
Ba17 Ba+2 0.667 0.8033 0.1161 1 0.0
Ba14 Ba+2 0.0762 0.7045 0.8041 1 0.0
N3 N-3 0.9392 0.9072 0.2191 1 0.0
